data_4087618
loop_
_publ_author_name
'Comanescu, Cezar C.'
'Iluc, Vlad M.'

_publ_section_title
;
 C--H Activation Reactions of a Nucleophilic Palladium Carbene
;
_journal_issue 19
_journal_name_full Organometallics
_journal_page_first 4684
_journal_paper_doi 10.1021/acs.organomet.5b00414
_journal_volume 34
_journal_year 2015
_chemical_formula_sum 'C27 H39 N P2 Pd'
_chemical_formula_weight 545.93
_space_group_IT_number 2
_space_group_name_Hall '-P 1'
_space_group_name_H-M_alt 'P -1'
_symmetry_cell_setting triclinic
_symmetry_space_group_name_H-M 'P -1'
_atom_sites_solution_hydrogens geom
_atom_sites_solution_primary direct
_atom_sites_solution_secondary difmap
_audit_creation_method SHELXL-97
_cell_angle_alpha 62.1730(12)
_cell_angle_beta 81.5125(13)
_cell_angle_gamma 89.5284(13)
_cell_formula_units_Z 4
_cell_length_a 9.9324(9)
_cell_length_b 17.1096(16)
_cell_length_c 17.6073(16)
_cell_measurement_temperature 120(2)
_cell_volume 2610.9(4)
_computing_structure_refinement 'SHELXL-97 (Sheldrick, 1997)'
_computing_structure_solution 'SHELXS-97 (Sheldrick, 1990)'
_diffrn_ambient_temperature 120(2)
_diffrn_measured_fraction_theta_full 1.000
_diffrn_measured_fraction_theta_max 0.993
_diffrn_measurement_device_type 'Bruker APEX-II'
_diffrn_radiation_monochromator graphite
_diffrn_radiation_source 'fine-focus sealed tube'
_diffrn_radiation_type MoK\a
_diffrn_radiation_wavelength 0.71073
_diffrn_reflns_av_R_equivalents 0.0218
_diffrn_reflns_av_sigmaI/netI 0.0167
_diffrn_reflns_limit_h_max 12
_diffrn_reflns_limit_h_min -12
_diffrn_reflns_limit_k_max 21
_diffrn_reflns_limit_k_min -21
_diffrn_reflns_limit_l_max 22
_diffrn_reflns_limit_l_min -22
_diffrn_reflns_number 46693
_diffrn_reflns_theta_full 25.00
_diffrn_reflns_theta_max 27.19
_diffrn_reflns_theta_min 2.08
_exptl_absorpt_coefficient_mu 0.848
_exptl_absorpt_correction_T_max 0.7455
_exptl_absorpt_correction_T_min 0.6562
_exptl_absorpt_correction_type multi-scan
_exptl_absorpt_process_details 'Bruker AXS area detector scaling and absorption correction'
_exptl_crystal_density_diffrn 1.389
_exptl_crystal_density_method 'not measured'
_exptl_crystal_description block
_exptl_crystal_F_000 1136
_exptl_crystal_size_max 0.17
_exptl_crystal_size_mid 0.14
_exptl_crystal_size_min 0.13
_refine_diff_density_max 1.446
_refine_diff_density_min -0.891
_refine_diff_density_rms 0.092
_refine_ls_extinction_method none
_refine_ls_goodness_of_fit_ref 1.071
_refine_ls_hydrogen_treatment constr
_refine_ls_matrix_type full
_refine_ls_number_parameters 583
_refine_ls_number_reflns 11534
_refine_ls_number_restraints 0
_refine_ls_restrained_S_all 1.071
_refine_ls_R_factor_all 0.0448
_refine_ls_R_factor_gt 0.0423
_refine_ls_shift/su_max 0.006
_refine_ls_shift/su_mean 0.000
_refine_ls_structure_factor_coef Fsqd
_refine_ls_weighting_details 'calc w=1/[\s^2^(Fo^2^)+(0.0385P)^2^+7.4181P] where P=(Fo^2^+2Fc^2^)/3'
_refine_ls_weighting_scheme calc
_refine_ls_wR_factor_gt 0.1022
_refine_ls_wR_factor_ref 0.1042
_reflns_number_gt 10882
_reflns_number_total 11534
_reflns_threshold_expression >2sigma(I)
_cod_data_source_file om5b00414_si_002.cif
_cod_data_source_block cc204
_cod_original_sg_symbol_H-M P-1
_cod_database_code 4087618

loop_
_symmetry_equiv_pos_as_xyz
'x, y, z'
'-x, -y, -z'

loop_
_atom_site_label
_atom_site_type_symbol
_atom_site_fract_x
_atom_site_fract_y
_atom_site_fract_z
_atom_site_U_iso_or_equiv
_atom_site_adp_type
_atom_site_occupancy
_atom_site_symmetry_multiplicity
_atom_site_calc_flag
_atom_site_refinement_flags
_atom_site_disorder_assembly
_atom_site_disorder_group
Pd2 Pd 0.77511(3) 0.76974(7) 0.49458(4) 0.01704(16) Uani 0.871(3) 1 d P A 2
C2 C 0.5765(3) 0.7965(2) 0.4650(2) 0.0245(6) Uani 1 1 d . A 2
H2 H 0.5776 0.8626 0.4318 0.029 Uiso 1 1 calc R A 2
C21 C 0.9827(3) 0.7506(2) 0.5181(2) 0.0334(7) Uani 1 1 d . A 2
H21A H 0.9941 0.7515 0.5726 0.040 Uiso 1 1 calc R A 2
H21B H 1.0131 0.6942 0.5208 0.040 Uiso 1 1 calc R A 2
C22 C 1.0545(3) 0.8254(3) 0.4434(3) 0.0378(8) Uani 1 1 d . A 2
N2 N 1.1062(4) 0.8866(3) 0.3819(3) 0.0566(10) Uani 1 1 d . A 2
Pd2A Pd 0.7774(2) 0.7246(5) 0.5198(3) 0.0256(10) Uani 0.129(3) 1 d P A 1
P11 P 0.25723(8) 0.90326(5) -0.06391(5) 0.02660(17) Uani 1 1 d . . .
P21 P 0.70008(8) 0.83804(5) 0.57717(5) 0.02372(16) Uani 1 1 d . . .
C32 C 0.4964(3) 0.8243(2) -0.0458(2) 0.0330(7) Uani 1 1 d . . .
C31 C 0.4406(3) 0.9058(2) -0.0965(2) 0.0289(6) Uani 1 1 d . B .
C33 C 0.6272(4) 0.8121(3) -0.0776(3) 0.0412(5) Uani 1 1 d . B .
H33 H 0.6657 0.7570 -0.0476 0.049 Uiso 1 1 calc R . .
C35 C 0.6511(4) 0.9620(3) -0.1971(3) 0.0412(5) Uani 1 1 d . B .
H35 H 0.7058 1.0089 -0.2459 0.049 Uiso 1 1 calc R . .
C36 C 0.5181(4) 0.9749(2) -0.1686(2) 0.0352(7) Uani 1 1 d . . .
H36 H 0.4809 1.0305 -0.1983 0.042 Uiso 1 1 calc R B .
C42 C 0.4676(3) 0.6710(2) 0.0907(2) 0.0320(7) Uani 1 1 d . . .
C44 C 0.6369(4) 0.5870(3) 0.1749(2) 0.0416(9) Uani 1 1 d . . .
H44 H 0.7225 0.5853 0.1934 0.050 Uiso 1 1 calc R B .
C43 C 0.5936(4) 0.6662(3) 0.1195(3) 0.0382(8) Uani 1 1 d . B .
H43 H 0.6492 0.7190 0.1001 0.046 Uiso 1 1 calc R . .
C46 C 0.4367(4) 0.5126(2) 0.1761(2) 0.0336(7) Uani 1 1 d . . .
H46 H 0.3821 0.4591 0.1967 0.040 Uiso 1 1 calc R B .
C45 C 0.5591(4) 0.5096(3) 0.2042(2) 0.0399(8) Uani 1 1 d . B .
H45 H 0.5895 0.4547 0.2435 0.048 Uiso 1 1 calc R . .
C51 C 0.5223(3) 0.79523(18) 0.60847(18) 0.0221(6) Uani 1 1 d . A .
C54 C 0.2627(3) 0.7150(2) 0.6468(2) 0.0358(8) Uani 1 1 d . . .
H54 H 0.1750 0.6855 0.6608 0.043 Uiso 1 1 calc R . .
C55 C 0.3027(4) 0.7436(3) 0.7010(2) 0.0393(8) Uani 1 1 d . A .
H55 H 0.2422 0.7357 0.7516 0.047 Uiso 1 1 calc R . .
C1 C 0.4090(3) 0.7588(2) 0.0391(2) 0.0296(6) Uani 1 1 d . B 2
H1 H 0.4065 0.7881 0.0769 0.035 Uiso 1 1 calc R B 2
Pd1 Pd 0.20359(9) 0.75393(5) 0.02164(12) 0.0204(3) Uani 0.859(9) 1 d P B 2
C11 C -0.0094(3) 0.7486(2) 0.0164(3) 0.0368(8) Uani 1 1 d . B 2
H11A H -0.0590 0.7045 0.0738 0.044 Uiso 1 1 calc R B 2
H11B H -0.0451 0.8071 0.0027 0.044 Uiso 1 1 calc R B 2
C12 C -0.0315(4) 0.7247(2) -0.0483(3) 0.0445(10) Uani 1 1 d . B 2
N1 N -0.0409(4) 0.7043(3) -0.1016(3) 0.0632(12) Uani 1 1 d . B 2
Pd1A Pd 0.2175(4) 0.7446(3) -0.0046(8) 0.0232(13) Uani 0.141(9) 1 d P B 1
P12 P 0.22973(8) 0.60513(5) 0.07706(5) 0.02471(16) Uani 1 1 d . . .
P22 P 0.76916(8) 0.68002(5) 0.43081(5) 0.02352(16) Uani 1 1 d . . .
C34 C 0.7025(4) 0.8795(3) -0.1528(3) 0.0412(5) Uani 1 1 d . . .
H34 H 0.7905 0.8690 -0.1743 0.049 Uiso 1 1 calc R B .
C41 C 0.3907(3) 0.5923(2) 0.1181(2) 0.0270(6) Uani 1 1 d . B .
C53 C 0.3486(3) 0.7284(2) 0.5715(2) 0.0311(7) Uani 1 1 d . A .
H53 H 0.3184 0.7084 0.5343 0.037 Uiso 1 1 calc R . .
C52 C 0.4781(3) 0.7705(2) 0.5495(2) 0.0267(6) Uani 1 1 d . . .
C61 C 0.6124(3) 0.7057(2) 0.38444(19) 0.0243(6) Uani 1 1 d . A .
C64 C 0.3818(3) 0.7689(2) 0.3089(2) 0.0327(7) Uani 1 1 d . . .
H64 H 0.3024 0.7900 0.2834 0.039 Uiso 1 1 calc R . .
C63 C 0.4171(3) 0.7938(2) 0.3664(2) 0.0319(7) Uani 1 1 d . A .
H63 H 0.3621 0.8325 0.3804 0.038 Uiso 1 1 calc R . .
C62 C 0.5330(3) 0.7636(2) 0.4054(2) 0.0263(6) Uani 1 1 d . . .
C71 C 0.7597(3) 0.8123(2) 0.67985(19) 0.0258(6) Uani 1 1 d . A .
H71 H 0.6941 0.8355 0.7121 0.031 Uiso 1 1 calc R . .
C72 C 0.6869(4) 0.9615(2) 0.5193(2) 0.0321(7) Uani 1 1 d . A .
H72 H 0.6196 0.9727 0.4790 0.039 Uiso 1 1 calc R . .
C73 C 0.7575(4) 0.7122(2) 0.7355(2) 0.0414(9) Uani 1 1 d . . .
H73A H 0.6646 0.6860 0.7469 0.062 Uiso 1 1 calc R A .
H73B H 0.7872 0.6985 0.7908 0.062 Uiso 1 1 calc R . .
H73C H 0.8193 0.6877 0.7045 0.062 Uiso 1 1 calc R . .
C74 C 0.9012(3) 0.8566(2) 0.6648(2) 0.0311(7) Uani 1 1 d . . .
H74A H 0.9617 0.8480 0.6204 0.047 Uiso 1 1 calc R A .
H74B H 0.9386 0.8299 0.7193 0.047 Uiso 1 1 calc R . .
H74C H 0.8939 0.9201 0.6450 0.047 Uiso 1 1 calc R . .
C75 C 0.6308(4) 0.9989(2) 0.5792(3) 0.0387(8) Uani 1 1 d . . .
H75A H 0.6143 1.0614 0.5445 0.058 Uiso 1 1 calc R A .
H75B H 0.6969 0.9938 0.6172 0.058 Uiso 1 1 calc R . .
H75C H 0.5450 0.9657 0.6148 0.058 Uiso 1 1 calc R . .
C76 C 0.8202(4) 1.0104(2) 0.4625(2) 0.0394(8) Uani 1 1 d . . .
H76A H 0.8586 0.9802 0.4295 0.059 Uiso 1 1 calc R A .
H76B H 0.8847 1.0113 0.4992 0.059 Uiso 1 1 calc R . .
H76C H 0.8035 1.0713 0.4220 0.059 Uiso 1 1 calc R . .
C81 C 0.7482(4) 0.5636(2) 0.5136(2) 0.0321(7) Uani 1 1 d . A .
H81 H 0.8360 0.5488 0.5370 0.039 Uiso 1 1 calc R . .
C82 C 0.8991(3) 0.6874(2) 0.3409(2) 0.0292(7) Uani 1 1 d . A .
H82 H 0.8641 0.6500 0.3172 0.035 Uiso 1 1 calc R . .
C83 C 0.7219(4) 0.4990(2) 0.4788(3) 0.0441(9) Uani 1 1 d . . .
H83A H 0.6375 0.5122 0.4538 0.066 Uiso 1 1 calc R A .
H83B H 0.7130 0.4382 0.5266 0.066 Uiso 1 1 calc R . .
H83C H 0.7983 0.5052 0.4338 0.066 Uiso 1 1 calc R . .
C84 C 0.6380(4) 0.5515(3) 0.5894(2) 0.0437(9) Uani 1 1 d . . .
H84A H 0.5503 0.5671 0.5687 0.066 Uiso 1 1 calc R A .
H84B H 0.6626 0.5900 0.6131 0.066 Uiso 1 1 calc R . .
H84C H 0.6303 0.4896 0.6348 0.066 Uiso 1 1 calc R . .
C85 C 1.0337(4) 0.6529(3) 0.3716(3) 0.0451(9) Uani 1 1 d . . .
H85A H 1.0998 0.6575 0.3222 0.068 Uiso 1 1 calc R A .
H85B H 1.0185 0.5908 0.4165 0.068 Uiso 1 1 calc R . .
H85C H 1.0694 0.6883 0.3957 0.068 Uiso 1 1 calc R . .
C86 C 0.9194(5) 0.7824(3) 0.2687(3) 0.0518(10) Uani 1 1 d . . .
H86A H 0.9830 0.7856 0.2190 0.078 Uiso 1 1 calc R A .
H86B H 0.9569 0.8200 0.2900 0.078 Uiso 1 1 calc R . .
H86C H 0.8316 0.8031 0.2506 0.078 Uiso 1 1 calc R . .
C87 C 0.2234(4) 0.9741(3) -0.0099(3) 0.0424(9) Uani 1 1 d . B .
H87 H 0.1226 0.9799 -0.0025 0.051 Uiso 1 1 calc R . .
C88 C 0.1946(4) 0.9631(2) -0.1687(2) 0.0370(8) Uani 1 1 d . B .
H88 H 0.2481 1.0217 -0.2031 0.044 Uiso 1 1 calc R . .
C89 C 0.2614(5) 0.9292(4) 0.0807(3) 0.0594(12) Uani 1 1 d . . .
H89A H 0.3610 0.9298 0.0761 0.089 Uiso 1 1 calc R B .
H89B H 0.2224 0.8678 0.1119 0.089 Uiso 1 1 calc R . .
H89C H 0.2254 0.9610 0.1125 0.089 Uiso 1 1 calc R . .
C90 C 0.2224(6) 0.9104(4) -0.2189(3) 0.0659(14) Uani 1 1 d . . .
H90A H 0.1982 0.9444 -0.2771 0.099 Uiso 1 1 calc R B .
H90B H 0.1675 0.8538 -0.1877 0.099 Uiso 1 1 calc R . .
H90C H 0.3195 0.8993 -0.2241 0.099 Uiso 1 1 calc R . .
C91 C 0.2902(5) 1.0667(3) -0.0616(4) 0.0609(13) Uani 1 1 d . . .
H91A H 0.3896 1.0641 -0.0693 0.091 Uiso 1 1 calc R B .
H91B H 0.2635 1.1006 -0.0304 0.091 Uiso 1 1 calc R . .
H91C H 0.2609 1.0957 -0.1187 0.091 Uiso 1 1 calc R . .
C92 C 0.0443(4) 0.9803(3) -0.1567(3) 0.0524(11) Uani 1 1 d . . .
H92A H 0.0156 1.0125 -0.2138 0.079 Uiso 1 1 calc R B .
H92B H 0.0307 1.0158 -0.1260 0.079 Uiso 1 1 calc R . .
H92C H -0.0101 0.9237 -0.1225 0.079 Uiso 1 1 calc R . .
C93 C 0.2596(3) 0.5757(2) -0.0109(2) 0.0330(7) Uani 1 1 d . B .
H93 H 0.1733 0.5829 -0.0357 0.040 Uiso 1 1 calc R . .
C94 C 0.2970(4) 0.4788(3) 0.0197(2) 0.0379(8) Uani 1 1 d . . .
H94A H 0.3172 0.4682 -0.0308 0.057 Uiso 1 1 calc R B .
H94B H 0.2201 0.4385 0.0605 0.057 Uiso 1 1 calc R . .
H94C H 0.3773 0.4685 0.0486 0.057 Uiso 1 1 calc R . .
C95 C 0.3699(4) 0.6428(2) -0.0829(2) 0.0382(8) Uani 1 1 d . . .
H95A H 0.3904 0.6268 -0.1298 0.057 Uiso 1 1 calc R B .
H95B H 0.4529 0.6419 -0.0586 0.057 Uiso 1 1 calc R . .
H95C H 0.3365 0.7023 -0.1060 0.057 Uiso 1 1 calc R . .
C96 C 0.1097(4) 0.5176(2) 0.1649(2) 0.0329(7) Uani 1 1 d . B .
H96 H 0.1572 0.4612 0.1869 0.039 Uiso 1 1 calc R . .
C97 C 0.0741(5) 0.5392(3) 0.2399(3) 0.0552(11) Uani 1 1 d . . .
H97A H 0.1582 0.5505 0.2572 0.083 Uiso 1 1 calc R B .
H97B H 0.0195 0.4891 0.2894 0.083 Uiso 1 1 calc R . .
H97C H 0.0217 0.5920 0.2213 0.083 Uiso 1 1 calc R . .
C98 C -0.0186(4) 0.5025(3) 0.1330(3) 0.0438(9) Uani 1 1 d . . .
H98A H -0.0625 0.5584 0.1059 0.066 Uiso 1 1 calc R B .
H98B H -0.0821 0.4583 0.1825 0.066 Uiso 1 1 calc R . .
H98C H 0.0070 0.4813 0.0902 0.066 Uiso 1 1 calc R . .
C66 C 0.5757(3) 0.6819(2) 0.3242(2) 0.0269(6) Uani 1 1 d . . .
H66 H 0.6301 0.6441 0.3086 0.032 Uiso 1 1 calc R A .
C65 C 0.4602(3) 0.7133(2) 0.2871(2) 0.0324(7) Uani 1 1 d . A .
H65 H 0.4349 0.6964 0.2466 0.039 Uiso 1 1 calc R . .
C56 C 0.4336(3) 0.7849(2) 0.6816(2) 0.0332(7) Uani 1 1 d . . .
H56 H 0.4615 0.8057 0.7186 0.040 Uiso 1 1 calc R A .

loop_
_atom_site_aniso_label
_atom_site_aniso_U_11
_atom_site_aniso_U_22
_atom_site_aniso_U_33
_atom_site_aniso_U_23
_atom_site_aniso_U_13
_atom_site_aniso_U_12
Pd2 0.01616(13) 0.0170(4) 0.0217(2) -0.0112(2) -0.00643(10) 0.00383(11)
C2 0.0236(14) 0.0264(14) 0.0272(14) -0.0144(12) -0.0084(11) 0.0052(11)
C21 0.0236(15) 0.0449(19) 0.0460(19) -0.0303(17) -0.0168(14) 0.0097(14)
C22 0.0201(15) 0.050(2) 0.062(2) -0.042(2) -0.0077(15) 0.0055(15)
N2 0.0345(18) 0.055(2) 0.081(3) -0.036(2) 0.0043(18) -0.0099(16)
Pd2A 0.0263(10) 0.025(3) 0.0294(14) -0.0132(18) -0.0136(8) 0.0069(9)
P11 0.0250(4) 0.0229(4) 0.0325(4) -0.0114(3) -0.0128(3) 0.0036(3)
P21 0.0255(4) 0.0262(4) 0.0211(3) -0.0112(3) -0.0081(3) 0.0007(3)
C32 0.0285(16) 0.0296(16) 0.047(2) -0.0222(15) -0.0106(14) 0.0007(13)
C31 0.0259(15) 0.0258(15) 0.0395(17) -0.0182(14) -0.0079(13) 0.0006(12)
C33 0.0350(11) 0.0562(14) 0.0455(12) -0.0351(11) -0.0051(9) -0.0008(9)
C35 0.0350(11) 0.0562(14) 0.0455(12) -0.0351(11) -0.0051(9) -0.0008(9)
C36 0.0387(19) 0.0351(18) 0.0328(17) -0.0169(15) -0.0052(14) -0.0026(14)
C42 0.0312(16) 0.0308(17) 0.0385(18) -0.0188(14) -0.0100(14) 0.0077(13)
C44 0.0339(18) 0.070(3) 0.045(2) -0.044(2) -0.0194(16) 0.0265(18)
C43 0.0297(17) 0.044(2) 0.055(2) -0.0339(18) -0.0093(15) 0.0050(15)
C46 0.0426(19) 0.0336(17) 0.0268(16) -0.0153(14) -0.0088(14) 0.0118(14)
C45 0.044(2) 0.051(2) 0.0300(17) -0.0213(16) -0.0131(15) 0.0199(17)
C51 0.0260(14) 0.0184(13) 0.0220(13) -0.0090(11) -0.0056(11) 0.0044(11)
C54 0.0268(16) 0.0327(17) 0.0331(17) -0.0022(14) -0.0087(13) 0.0005(13)
C55 0.0314(17) 0.052(2) 0.0252(16) -0.0125(15) 0.0019(13) 0.0056(15)
C1 0.0294(16) 0.0321(16) 0.0321(16) -0.0182(14) -0.0084(13) 0.0047(13)
Pd1 0.01839(18) 0.01951(17) 0.0269(4) -0.01312(18) -0.00638(19) 0.00372(12)
C11 0.0211(15) 0.0293(17) 0.058(2) -0.0181(16) -0.0105(15) 0.0045(12)
C12 0.0339(19) 0.0297(18) 0.065(3) -0.0120(18) -0.0299(18) 0.0028(14)
N1 0.073(3) 0.048(2) 0.073(3) -0.022(2) -0.049(2) -0.0013(19)
Pd1A 0.0231(10) 0.0212(10) 0.030(3) -0.0164(12) -0.0015(11) 0.0034(7)
P12 0.0230(4) 0.0239(4) 0.0243(4) -0.0088(3) -0.0040(3) 0.0006(3)
P22 0.0183(3) 0.0304(4) 0.0230(4) -0.0135(3) -0.0037(3) 0.0004(3)
C34 0.0350(11) 0.0562(14) 0.0455(12) -0.0351(11) -0.0051(9) -0.0008(9)
C41 0.0288(15) 0.0266(15) 0.0307(15) -0.0159(13) -0.0116(12) 0.0067(12)
C53 0.0252(15) 0.0309(16) 0.0423(18) -0.0198(15) -0.0111(13) 0.0068(12)
C52 0.0242(14) 0.0286(15) 0.0344(16) -0.0197(13) -0.0093(12) 0.0071(12)
C61 0.0195(13) 0.0320(15) 0.0261(14) -0.0172(13) -0.0052(11) 0.0027(11)
C64 0.0247(15) 0.0346(17) 0.0345(17) -0.0117(14) -0.0087(13) 0.0029(13)
C63 0.0242(15) 0.0344(17) 0.0405(18) -0.0204(15) -0.0058(13) 0.0062(13)
C62 0.0239(14) 0.0311(16) 0.0278(15) -0.0171(13) -0.0043(12) 0.0013(12)
C71 0.0343(16) 0.0227(14) 0.0232(14) -0.0108(12) -0.0130(12) 0.0035(12)
C72 0.0356(18) 0.0274(16) 0.0304(16) -0.0084(13) -0.0150(14) 0.0023(13)
C73 0.055(2) 0.0251(17) 0.0365(19) -0.0034(14) -0.0242(17) 0.0016(15)
C74 0.0349(17) 0.0289(16) 0.0331(16) -0.0148(14) -0.0148(14) 0.0029(13)
C75 0.046(2) 0.0263(16) 0.052(2) -0.0219(16) -0.0191(17) 0.0115(15)
C76 0.046(2) 0.0276(17) 0.0360(18) -0.0067(14) -0.0112(16) -0.0003(15)
C81 0.0335(17) 0.0248(15) 0.0365(17) -0.0114(13) -0.0127(14) 0.0026(13)
C82 0.0219(14) 0.0356(17) 0.0369(17) -0.0246(15) 0.0024(12) -0.0001(12)
C83 0.053(2) 0.0280(17) 0.053(2) -0.0183(17) -0.0172(19) 0.0050(16)
C84 0.053(2) 0.037(2) 0.0353(19) -0.0137(16) -0.0033(17) -0.0063(17)
C85 0.0224(16) 0.056(2) 0.076(3) -0.049(2) -0.0034(17) 0.0059(15)
C86 0.053(2) 0.048(2) 0.036(2) -0.0090(18) 0.0088(18) -0.0100(19)
C87 0.0327(18) 0.060(2) 0.055(2) -0.042(2) -0.0139(16) 0.0072(17)
C88 0.044(2) 0.0298(17) 0.0365(18) -0.0109(14) -0.0224(15) 0.0024(14)
C89 0.050(2) 0.092(4) 0.067(3) -0.060(3) -0.020(2) 0.013(2)
C90 0.096(4) 0.070(3) 0.051(3) -0.038(2) -0.034(3) 0.008(3)
C91 0.056(3) 0.059(3) 0.103(4) -0.064(3) -0.022(3) 0.010(2)
C92 0.045(2) 0.038(2) 0.066(3) -0.0107(19) -0.034(2) 0.0077(17)
C93 0.0308(16) 0.0442(19) 0.0310(16) -0.0230(15) -0.0074(13) 0.0058(14)
C94 0.0385(19) 0.046(2) 0.0383(19) -0.0293(17) 0.0000(15) -0.0020(16)
C95 0.045(2) 0.0378(19) 0.0305(17) -0.0164(15) -0.0029(15) 0.0066(15)
C96 0.0375(18) 0.0240(15) 0.0293(16) -0.0092(13) 0.0057(13) 0.0012(13)
C97 0.064(3) 0.066(3) 0.033(2) -0.025(2) 0.0038(19) 0.014(2)
C98 0.0293(18) 0.038(2) 0.062(2) -0.0259(19) 0.0077(17) -0.0079(15)
C66 0.0290(15) 0.0324(16) 0.0260(14) -0.0186(13) -0.0070(12) 0.0068(12)
C65 0.0328(17) 0.0414(19) 0.0257(15) -0.0163(14) -0.0105(13) 0.0032(14)
C56 0.0329(17) 0.0453(19) 0.0268(16) -0.0210(15) -0.0066(13) 0.0083(14)

loop_
_atom_type_symbol
_atom_type_description
_atom_type_scat_dispersion_real
_atom_type_scat_dispersion_imag
_atom_type_scat_source
C C 0.0033 0.0016 'International Tables Vol C Tables 4.2.6.8 and 6.1.1.4'
H H 0.0000 0.0000 'International Tables Vol C Tables 4.2.6.8 and 6.1.1.4'
N N 0.0061 0.0033 'International Tables Vol C Tables 4.2.6.8 and 6.1.1.4'
P P 0.1023 0.0942 'International Tables Vol C Tables 4.2.6.8 and 6.1.1.4'
Pd Pd -0.9988 1.0072 'International Tables Vol C Tables 4.2.6.8 and 6.1.1.4'

loop_
_geom_angle_atom_site_label_1
_geom_angle_atom_site_label_2
_geom_angle_atom_site_label_3
_geom_angle
C2 Pd2 C21 176.34(14)
C2 Pd2 P22 84.19(8)
C21 Pd2 P22 96.73(9)
C2 Pd2 P21 79.46(8)
C21 Pd2 P21 100.43(9)
P22 Pd2 P21 158.94(3)
C62 C2 C52 115.6(3)
C62 C2 Pd2 116.0(2)
C52 C2 Pd2 108.49(19)
C62 C2 H2 105.2
C52 C2 H2 105.2
Pd2 C2 H2 105.2
C22 C21 Pd2 101.6(2)
C22 C21 H21A 111.5
Pd2 C21 H21A 111.5
C22 C21 H21B 111.5
Pd2 C21 H21B 111.5
H21A C21 H21B 109.3
N2 C22 C21 176.6(4)
P22 Pd2A P21 148.6(3)
C31 P11 C88 103.24(17)
C31 P11 C87 109.11(16)
C88 P11 C87 105.15(18)
C31 P11 Pd1 101.29(11)
C88 P11 Pd1 120.18(12)
C87 P11 Pd1 116.62(16)
C31 P11 Pd1A 95.39(19)
C88 P11 Pd1A 111.0(3)
C87 P11 Pd1A 129.8(4)
C51 P21 C71 105.19(14)
C51 P21 C72 102.84(14)
C71 P21 C72 106.26(14)
C51 P21 Pd2 98.42(10)
C71 P21 Pd2 122.91(11)
C72 P21 Pd2 118.02(12)
C51 P21 Pd2A 93.53(12)
C71 P21 Pd2A 112.35(15)
C72 P21 Pd2A 132.07(18)
C33 C32 C31 117.0(3)
C33 C32 C1 125.7(3)
C31 C32 C1 117.2(3)
C36 C31 C32 121.9(3)
C36 C31 P11 125.0(3)
C32 C31 P11 112.7(2)
C32 C33 C34 120.9(4)
C32 C33 H33 119.5
C34 C33 H33 119.5
C34 C35 C36 119.0(4)
C34 C35 H35 120.5
C36 C35 H35 120.5
C31 C36 C35 119.5(4)
C31 C36 H36 120.3
C35 C36 H36 120.3
C41 C42 C43 118.1(3)
C41 C42 C1 119.9(3)
C43 C42 C1 121.7(3)
C43 C44 C45 121.0(3)
C43 C44 H44 119.5
C45 C44 H44 119.5
C44 C43 C42 120.9(4)
C44 C43 H43 119.5
C42 C43 H43 119.5
C45 C46 C41 121.4(4)
C45 C46 H46 119.3
C41 C46 H46 119.3
C46 C45 C44 119.0(3)
C46 C45 H45 120.5
C44 C45 H45 120.5
C56 C51 C52 120.3(3)
C56 C51 P21 126.8(2)
C52 C51 P21 113.0(2)
C55 C54 C53 120.8(3)
C55 C54 H54 119.6
C53 C54 H54 119.6
C54 C55 C56 119.5(3)
C54 C55 H55 120.2
C56 C55 H55 120.2
C42 C1 C32 116.6(3)
C42 C1 Pd1 116.7(2)
C32 C1 Pd1 110.3(2)
C42 C1 H1 103.7
C32 C1 H1 103.7
Pd1 C1 H1 103.7
C1 Pd1 C11 174.3(2)
C1 Pd1 P12 83.44(10)
C11 Pd1 P12 97.07(10)
C1 Pd1 P11 81.02(9)
C11 Pd1 P11 99.98(10)
P12 Pd1 P11 157.78(10)
C12 C11 Pd1 110.0(3)
C12 C11 H11A 109.7
Pd1 C11 H11A 109.7
C12 C11 H11B 109.7
Pd1 C11 H11B 109.7
H11A C11 H11B 108.2
N1 C12 C11 175.7(4)
P12 Pd1A P11 159.8(5)
C41 P12 C93 105.47(15)
C41 P12 C96 105.66(16)
C93 P12 C96 106.15(16)
C41 P12 Pd1A 106.72(18)
C93 P12 Pd1A 96.3(4)
C96 P12 Pd1A 133.5(3)
C41 P12 Pd1 103.08(10)
C93 P12 Pd1 110.11(13)
C96 P12 Pd1 124.79(12)
C61 P22 C81 106.90(15)
C61 P22 C82 104.17(14)
C81 P22 C82 106.61(16)
C61 P22 Pd2A 112.38(15)
C81 P22 Pd2A 93.5(2)
C82 P22 Pd2A 130.69(14)
C61 P22 Pd2 103.51(10)
C81 P22 Pd2 110.39(12)
C82 P22 Pd2 123.95(11)
C35 C34 C33 121.2(4)
C35 C34 H34 119.4
C33 C34 H34 119.4
C42 C41 C46 119.5(3)
C42 C41 P12 114.9(2)
C46 C41 P12 125.6(3)
C54 C53 C52 121.0(3)
C54 C53 H53 119.5
C52 C53 H53 119.5
C53 C52 C51 118.0(3)
C53 C52 C2 125.9(3)
C51 C52 C2 116.1(3)
C66 C61 C62 119.5(3)
C66 C61 P22 125.8(2)
C62 C61 P22 114.3(2)
C63 C64 C65 120.5(3)
C63 C64 H64 119.7
C65 C64 H64 119.7
C64 C63 C62 121.2(3)
C64 C63 H63 119.4
C62 C63 H63 119.4
C63 C62 C61 118.5(3)
C63 C62 C2 120.7(3)
C61 C62 C2 120.7(3)
C73 C71 C74 111.2(3)
C73 C71 P21 109.5(2)
C74 C71 P21 112.2(2)
C73 C71 H71 107.9
C74 C71 H71 107.9
P21 C71 H71 107.9
C75 C72 C76 111.9(3)
C75 C72 P21 113.6(2)
C76 C72 P21 112.0(2)
C75 C72 H72 106.2
C76 C72 H72 106.2
P21 C72 H72 106.2
C71 C73 H73A 109.5
C71 C73 H73B 109.5
H73A C73 H73B 109.5
C71 C73 H73C 109.5
H73A C73 H73C 109.5
H73B C73 H73C 109.5
C71 C74 H74A 109.5
C71 C74 H74B 109.5
H74A C74 H74B 109.5
C71 C74 H74C 109.5
H74A C74 H74C 109.5
H74B C74 H74C 109.5
C72 C75 H75A 109.5
C72 C75 H75B 109.5
H75A C75 H75B 109.5
C72 C75 H75C 109.5
H75A C75 H75C 109.5
H75B C75 H75C 109.5
C72 C76 H76A 109.5
C72 C76 H76B 109.5
H76A C76 H76B 109.5
C72 C76 H76C 109.5
H76A C76 H76C 109.5
H76B C76 H76C 109.5
C84 C81 C83 111.9(3)
C84 C81 P22 109.8(2)
C83 C81 P22 114.3(3)
C84 C81 H81 106.8
C83 C81 H81 106.8
P22 C81 H81 106.8
C86 C82 C85 111.1(3)
C86 C82 P22 109.4(2)
C85 C82 P22 111.9(3)
C86 C82 H82 108.1
C85 C82 H82 108.1
P22 C82 H82 108.1
C81 C83 H83A 109.5
C81 C83 H83B 109.5
H83A C83 H83B 109.5
C81 C83 H83C 109.5
H83A C83 H83C 109.5
H83B C83 H83C 109.5
C81 C84 H84A 109.5
C81 C84 H84B 109.5
H84A C84 H84B 109.5
C81 C84 H84C 109.5
H84A C84 H84C 109.5
H84B C84 H84C 109.5
C82 C85 H85A 109.5
C82 C85 H85B 109.5
H85A C85 H85B 109.5
C82 C85 H85C 109.5
H85A C85 H85C 109.5
H85B C85 H85C 109.5
C82 C86 H86A 109.5
C82 C86 H86B 109.5
H86A C86 H86B 109.5
C82 C86 H86C 109.5
H86A C86 H86C 109.5
H86B C86 H86C 109.5
C91 C87 C89 110.6(4)
C91 C87 P11 114.5(3)
C89 C87 P11 110.7(3)
C91 C87 H87 106.9
C89 C87 H87 106.9
P11 C87 H87 106.9
C92 C88 C90 111.6(4)
C92 C88 P11 112.2(3)
C90 C88 P11 108.6(3)
C92 C88 H88 108.1
C90 C88 H88 108.1
P11 C88 H88 108.1
C87 C89 H89A 109.5
C87 C89 H89B 109.5
H89A C89 H89B 109.5
C87 C89 H89C 109.5
H89A C89 H89C 109.5
H89B C89 H89C 109.5
C88 C90 H90A 109.5
C88 C90 H90B 109.5
H90A C90 H90B 109.5
C88 C90 H90C 109.5
H90A C90 H90C 109.5
H90B C90 H90C 109.5
C87 C91 H91A 109.5
C87 C91 H91B 109.5
H91A C91 H91B 109.5
C87 C91 H91C 109.5
H91A C91 H91C 109.5
H91B C91 H91C 109.5
C88 C92 H92A 109.5
C88 C92 H92B 109.5
H92A C92 H92B 109.5
C88 C92 H92C 109.5
H92A C92 H92C 109.5
H92B C92 H92C 109.5
C95 C93 C94 112.3(3)
C95 C93 P12 108.0(2)
C94 C93 P12 113.3(2)
C95 C93 H93 107.7
C94 C93 H93 107.7
P12 C93 H93 107.7
C93 C94 H94A 109.5
C93 C94 H94B 109.5
H94A C94 H94B 109.5
C93 C94 H94C 109.5
H94A C94 H94C 109.5
H94B C94 H94C 109.5
C93 C95 H95A 109.5
C93 C95 H95B 109.5
H95A C95 H95B 109.5
C93 C95 H95C 109.5
H95A C95 H95C 109.5
H95B C95 H95C 109.5
C97 C96 C98 111.7(3)
C97 C96 P12 109.6(3)
C98 C96 P12 112.3(2)
C97 C96 H96 107.7
C98 C96 H96 107.7
P12 C96 H96 107.7
C96 C97 H97A 109.5
C96 C97 H97B 109.5
H97A C97 H97B 109.5
C96 C97 H97C 109.5
H97A C97 H97C 109.5
H97B C97 H97C 109.5
C96 C98 H98A 109.5
C96 C98 H98B 109.5
H98A C98 H98B 109.5
C96 C98 H98C 109.5
H98A C98 H98C 109.5
H98B C98 H98C 109.5
C65 C66 C61 120.1(3)
C65 C66 H66 119.9
C61 C66 H66 119.9
C64 C65 C66 120.2(3)
C64 C65 H65 119.9
C66 C65 H65 119.9
C51 C56 C55 120.1(3)
C51 C56 H56 119.9
C55 C56 H56 119.9

loop_
_geom_bond_atom_site_label_1
_geom_bond_atom_site_label_2
_geom_bond_distance
Pd2 C2 2.107(3)
Pd2 C21 2.155(3)
Pd2 P22 2.2915(9)
Pd2 P21 2.2995(9)
C2 C62 1.513(4)
C2 C52 1.526(4)
C2 H2 1.0000
C21 C22 1.430(6)
C21 H21A 0.9900
C21 H21B 0.9900
C22 N2 1.148(5)
Pd2A P22 2.049(3)
Pd2A P21 2.637(5)
P11 C31 1.822(3)
P11 C88 1.844(3)
P11 C87 1.861(4)
P11 Pd1 2.2964(10)
P11 Pd1A 2.421(6)
P21 C51 1.821(3)
P21 C71 1.839(3)
P21 C72 1.882(3)
C32 C33 1.391(5)
C32 C31 1.421(5)
C32 C1 1.521(5)
C31 C36 1.388(5)
C33 C34 1.393(6)
C33 H33 0.9500
C35 C34 1.393(6)
C35 C36 1.396(5)
C35 H35 0.9500
C36 H36 0.9500
C42 C41 1.390(5)
C42 C43 1.406(5)
C42 C1 1.513(4)
C44 C43 1.361(5)
C44 C45 1.370(6)
C44 H44 0.9500
C43 H43 0.9500
C46 C45 1.370(5)
C46 C41 1.393(4)
C46 H46 0.9500
C45 H45 0.9500
C51 C56 1.386(4)
C51 C52 1.413(4)
C54 C55 1.365(5)
C54 C53 1.387(5)
C54 H54 0.9500
C55 C56 1.401(5)
C55 H55 0.9500
C1 Pd1 2.115(3)
C1 H1 1.0000
Pd1 C11 2.136(3)
Pd1 P12 2.2904(14)
C11 C12 1.423(6)
C11 H11A 0.9900
C11 H11B 0.9900
C12 N1 1.158(6)
Pd1A P12 2.150(3)
P12 C41 1.821(3)
P12 C93 1.825(3)
P12 C96 1.838(3)
P22 C61 1.820(3)
P22 C81 1.828(3)
P22 C82 1.844(3)
C34 H34 0.9500
C53 C52 1.390(4)
C53 H53 0.9500
C61 C66 1.394(4)
C61 C62 1.409(4)
C64 C63 1.357(5)
C64 C65 1.378(5)
C64 H64 0.9500
C63 C62 1.400(4)
C63 H63 0.9500
C71 C73 1.524(4)
C71 C74 1.529(4)
C71 H71 1.0000
C72 C75 1.510(5)
C72 C76 1.517(5)
C72 H72 1.0000
C73 H73A 0.9800
C73 H73B 0.9800
C73 H73C 0.9800
C74 H74A 0.9800
C74 H74B 0.9800
C74 H74C 0.9800
C75 H75A 0.9800
C75 H75B 0.9800
C75 H75C 0.9800
C76 H76A 0.9800
C76 H76B 0.9800
C76 H76C 0.9800
C81 C84 1.529(5)
C81 C83 1.532(5)
C81 H81 1.0000
C82 C86 1.516(5)
C82 C85 1.527(5)
C82 H82 1.0000
C83 H83A 0.9800
C83 H83B 0.9800
C83 H83C 0.9800
C84 H84A 0.9800
C84 H84B 0.9800
C84 H84C 0.9800
C85 H85A 0.9800
C85 H85B 0.9800
C85 H85C 0.9800
C86 H86A 0.9800
C86 H86B 0.9800
C86 H86C 0.9800
C87 C91 1.507(6)
C87 C89 1.518(6)
C87 H87 1.0000
C88 C92 1.522(6)
C88 C90 1.531(6)
C88 H88 1.0000
C89 H89A 0.9800
C89 H89B 0.9800
C89 H89C 0.9800
C90 H90A 0.9800
C90 H90B 0.9800
C90 H90C 0.9800
C91 H91A 0.9800
C91 H91B 0.9800
C91 H91C 0.9800
C92 H92A 0.9800
C92 H92B 0.9800
C92 H92C 0.9800
C93 C95 1.542(5)
C93 C94 1.545(5)
C93 H93 1.0000
C94 H94A 0.9800
C94 H94B 0.9800
C94 H94C 0.9800
C95 H95A 0.9800
C95 H95B 0.9800
C95 H95C 0.9800
C96 C97 1.524(5)
C96 C98 1.535(5)
C96 H96 1.0000
C97 H97A 0.9800
C97 H97B 0.9800
C97 H97C 0.9800
C98 H98A 0.9800
C98 H98B 0.9800
C98 H98C 0.9800
C66 C65 1.383(4)
C66 H66 0.9500
C65 H65 0.9500
C56 H56 0.9500
